data_1546309
loop_
_publ_author_name
'Nguyen, Minh T.'
'Jones, Richard A.'
'Holliday, Bradley'

_publ_section_title
;
 Effect of Conjugation Length and Metal-Backbone Interactions on Charge
 Transport Properties of Conducting Metallopolymers
;
_journal_name_full 'Polym. Chem.'
_journal_paper_doi 10.1039/C7PY00673J
_journal_year 2017
_chemical_formula_sum 'C59 H64 Cl0 Cu N2 O2 S6'
_chemical_formula_weight 1089.02
_chemical_name_systematic
;
 ?
;
_space_group_IT_number 60
_symmetry_cell_setting orthorhombic
_symmetry_space_group_name_Hall '-P 2n 2ab'
_symmetry_space_group_name_H-M 'P b c n'
_atom_sites_solution_hydrogens geom
_atom_sites_solution_primary direct
_atom_sites_solution_secondary difmap
_audit_creation_method SHELXL-97
_audit_update_record
;
2017-04-20 deposited with the CCDC.
2017-06-13 downloaded from the CCDC.
;
_cell_angle_alpha 90.00
_cell_angle_beta 90.00
_cell_angle_gamma 90.00
_cell_formula_units_Z 4
_cell_length_a 29.325(16)
_cell_length_b 20.484(11)
_cell_length_c 9.653(5)
_cell_measurement_reflns_used 12855
_cell_measurement_temperature 100(2)
_cell_measurement_theta_max 25.0313
_cell_measurement_theta_min 1.3888
_cell_volume 5798(5)
_computing_structure_refinement 'SHELXL-97 (Sheldrick, 1997)'
_diffrn_ambient_temperature 100(2)
_diffrn_measured_fraction_theta_full 0.999
_diffrn_measured_fraction_theta_max 0.999
_diffrn_measurement_device_type
;
Mercury2 (2x2 bin mode)
;
_diffrn_radiation_monochromator graphite
_diffrn_radiation_source 'fine-focus sealed tube'
_diffrn_radiation_type MoK\a
_diffrn_radiation_wavelength 0.71073
_diffrn_reflns_av_R_equivalents 0.1058
_diffrn_reflns_av_sigmaI/netI 0.0403
_diffrn_reflns_limit_h_max 34
_diffrn_reflns_limit_h_min -34
_diffrn_reflns_limit_k_max 24
_diffrn_reflns_limit_k_min -24
_diffrn_reflns_limit_l_max 11
_diffrn_reflns_limit_l_min -11
_diffrn_reflns_number 81863
_diffrn_reflns_theta_full 25.00
_diffrn_reflns_theta_max 25.00
_diffrn_reflns_theta_min 2.31
_exptl_absorpt_coefficient_mu 0.634
_exptl_absorpt_correction_T_max 0.9751
_exptl_absorpt_correction_T_min 0.8836
_exptl_absorpt_correction_type multi-scan
_exptl_absorpt_process_details 'The Rigaku Corporation, Tokyo, Japan'
_exptl_crystal_colour green
_exptl_crystal_density_diffrn 1.247
_exptl_crystal_density_method 'not measured'
_exptl_crystal_description needle
_exptl_crystal_F_000 2292
_exptl_crystal_size_max 0.20
_exptl_crystal_size_mid 0.05
_exptl_crystal_size_min 0.04
_refine_diff_density_max 0.657
_refine_diff_density_min -0.485
_refine_diff_density_rms 0.093
_refine_ls_extinction_method none
_refine_ls_goodness_of_fit_ref 1.365
_refine_ls_hydrogen_treatment mixed
_refine_ls_matrix_type full
_refine_ls_number_parameters 417
_refine_ls_number_reflns 5103
_refine_ls_number_restraints 413
_refine_ls_restrained_S_all 1.317
_refine_ls_R_factor_all 0.1139
_refine_ls_R_factor_gt 0.1134
_refine_ls_shift/su_max 0.017
_refine_ls_shift/su_mean 0.002
_refine_ls_structure_factor_coef Fsqd
_refine_ls_weighting_details 'calc w=1/[\s^2^(Fo^2^)+(0.0413P)^2^+58.3792P] where P=(Fo^2^+2Fc^2^)/3'
_refine_ls_weighting_scheme calc
_refine_ls_wR_factor_gt 0.3260
_refine_ls_wR_factor_ref 0.3267
_reflns_number_gt 5023
_reflns_number_total 5103
_reflns_threshold_expression >2sigma(I)
_cod_data_source_file c7py00673j2.cif
_cod_data_source_block cul3c4
_cod_depositor_comments
;
The following automatic conversions were performed:

'_exptl_absorpt_correction_type' value 'Multi-scan' changed to
'multi-scan' according to
/home/data/users/saulius/crontab/automatic-downloads/rss-feeds/RSC/lib/dictionaries/cif_core.dic
dictionary named 'cif_core.dic' version 2.4.2 from 2011-04-26.

Automatic conversion script
Id: cif_fix_values 4973 2017-02-22 13:04:09Z antanas 
;
_cod_database_code 1546309

loop_
_symmetry_equiv_pos_as_xyz
'x, y, z'
'-x+1/2, -y+1/2, z+1/2'
'x+1/2, -y+1/2, -z'
'-x, y, -z+1/2'
'-x, -y, -z'
'x-1/2, y-1/2, -z-1/2'
'-x-1/2, y-1/2, z'
'x, -y, z-1/2'

loop_
_atom_site_label
_atom_site_type_symbol
_atom_site_fract_x
_atom_site_fract_y
_atom_site_fract_z
_atom_site_U_iso_or_equiv
_atom_site_adp_type
_atom_site_occupancy
_atom_site_symmetry_multiplicity
_atom_site_calc_flag
_atom_site_refinement_flags
_atom_site_disorder_assembly
_atom_site_disorder_group
Cu1 Cu 0.0000 0.99878(9) 0.7500 0.0560(5) Uani 1 2 d S . .
S2 S 0.26472(10) 1.10586(14) 0.0390(4) 0.0685(9) Uani 1 1 d . A .
S3 S 0.21005(10) 1.01910(12) 0.2587(4) 0.0617(8) Uani 1 1 d . A .
O1 O 0.0414(2) 0.9333(3) 0.6903(8) 0.0535(18) Uani 1 1 d . . .
N1 N 0.0239(3) 1.0650(4) 0.6249(8) 0.0453(19) Uani 1 1 d . . .
C4 C 0.324(3) 1.1890(11) -0.084(7) 0.096(6) Uani 0.61 1 d PDU A 1
S1 S 0.2848(4) 1.2321(5) -0.1689(15) 0.116(3) Uani 0.61 1 d PDU A 1
C1 C 0.3196(10) 1.2981(14) -0.176(4) 0.112(6) Uani 0.61 1 d PDU A 1
H1 H 0.3110 1.3372 -0.2218 0.134 Uiso 0.61 1 calc PR A 1
C2 C 0.3587(12) 1.2919(17) -0.114(4) 0.125(7) Uani 0.61 1 d PDU A 1
H2 H 0.3823 1.3237 -0.1114 0.150 Uiso 0.61 1 calc PR A 1
C3 C 0.3600(14) 1.231(2) -0.051(5) 0.121(8) Uani 0.61 1 d PDU A 1
H3 H 0.3839 1.2180 0.0098 0.145 Uiso 0.61 1 calc PR A 1
C4A C 0.324(3) 1.1892(15) -0.081(10) 0.102(7) Uani 0.39 1 d PDU A 2
C3A C 0.2906(19) 1.232(3) -0.126(8) 0.112(8) Uani 0.39 1 d PDU A 2
H3A H 0.2593 1.2198 -0.1247 0.135 Uiso 0.39 1 calc PR A 2
C2A C 0.3054(14) 1.293(2) -0.172(6) 0.120(8) Uani 0.39 1 d PDU A 2
H2A H 0.2866 1.3260 -0.2090 0.145 Uiso 0.39 1 calc PR A 2
C1A C 0.3493(13) 1.296(2) -0.155(7) 0.125(8) Uani 0.39 1 d PDU A 2
H1A H 0.3663 1.3336 -0.1780 0.150 Uiso 0.39 1 calc PR A 2
S1A S 0.3744(6) 1.2275(10) -0.090(2) 0.120(5) Uani 0.39 1 d PDU A 2
C5 C 0.3165(4) 1.1215(6) -0.0367(15) 0.077(4) Uani 1 1 d D . .
C6 C 0.3435(4) 1.0684(7) -0.0389(14) 0.072(4) Uani 1 1 d . A .
C7 C 0.3917(5) 1.0663(7) -0.0980(17) 0.096(5) Uani 1 1 d D . .
H7A H 0.3939 1.0981 -0.1749 0.115 Uiso 1 1 calc R A 1
H7B H 0.3974 1.0223 -0.1368 0.115 Uiso 1 1 calc R A 1
C8 C 0.4293(13) 1.082(6) 0.011(4) 0.124(12) Uani 0.60 1 d PDU A 1
H8A H 0.4322 1.0467 0.0804 0.149 Uiso 0.60 1 calc PR A 1
H8B H 0.4233 1.1238 0.0588 0.149 Uiso 0.60 1 calc PR A 1
C9 C 0.4727(11) 1.086(2) -0.084(4) 0.138(11) Uani 0.60 1 d PDU A 1
H9A H 0.4683 1.1202 -0.1561 0.165 Uiso 0.60 1 calc PR A 1
H9B H 0.4780 1.0439 -0.1308 0.165 Uiso 0.60 1 calc PR A 1
C10 C 0.5145(10) 1.104(2) 0.010(4) 0.152(13) Uani 0.60 1 d PDU A 1
H10A H 0.5387 1.1234 -0.0464 0.229 Uiso 0.60 1 calc PR A 1
H10B H 0.5259 1.0646 0.0555 0.229 Uiso 0.60 1 calc PR A 1
H10C H 0.5048 1.1356 0.0811 0.229 Uiso 0.60 1 calc PR A 1
C8A C 0.4267(18) 1.074(10) 0.023(5) 0.124(14) Uani 0.40 1 d PDU A 2
H8A1 H 0.4229 1.0352 0.0837 0.149 Uiso 0.40 1 calc PR A 2
H8A2 H 0.4171 1.1123 0.0777 0.149 Uiso 0.40 1 calc PR A 2
C9A C 0.4791(18) 1.081(4) -0.004(6) 0.134(12) Uani 0.40 1 d PDU A 2
H9A1 H 0.4836 1.1190 -0.0674 0.161 Uiso 0.40 1 calc PR A 2
H9A2 H 0.4899 1.0419 -0.0532 0.161 Uiso 0.40 1 calc PR A 2
C10A C 0.5099(19) 1.092(4) 0.127(5) 0.163(19) Uani 0.40 1 d PDU A 2
H10D H 0.4930 1.1171 0.1962 0.245 Uiso 0.40 1 calc PR A 2
H10E H 0.5375 1.1158 0.1002 0.245 Uiso 0.40 1 calc PR A 2
H10F H 0.5184 1.0494 0.1656 0.245 Uiso 0.40 1 calc PR A 2
C13 C 0.3355(5) 0.9039(6) -0.1016(16) 0.086(4) Uani 1 1 d D . .
H13A H 0.3533 0.9223 -0.1796 0.103 Uiso 1 1 calc R B 1
H13B H 0.3028 0.9046 -0.1273 0.103 Uiso 1 1 calc R B 1
C14 C 0.3431(4) 0.9442(6) 0.0273(17) 0.087(4) Uani 1 1 d . A .
H14A H 0.3299 0.9208 0.1077 0.104 Uiso 1 1 calc R . .
H14B H 0.3763 0.9486 0.0434 0.104 Uiso 1 1 calc R . .
C15 C 0.3223(4) 1.0107(5) 0.0186(12) 0.061(3) Uani 1 1 d . . .
C16 C 0.2793(4) 1.0240(5) 0.0667(12) 0.059(3) Uani 1 1 d . A .
C17 C 0.2462(3) 0.9836(5) 0.1372(11) 0.053(3) Uani 1 1 d . . .
C18 C 0.2346(4) 0.9189(6) 0.1274(15) 0.077(4) Uani 1 1 d . A .
H18 H 0.2497 0.8897 0.0664 0.092 Uiso 1 1 calc R . .
C19 C 0.1989(4) 0.8992(6) 0.2141(13) 0.071(4) Uani 1 1 d . . .
H19 H 0.1878 0.8557 0.2172 0.085 Uiso 1 1 calc R A .
C20 C 0.1816(4) 0.9478(5) 0.2929(13) 0.068(3) Uani 1 1 d . A .
C21 C 0.1457(3) 0.9463(5) 0.3969(12) 0.053(3) Uani 1 1 d . . .
C22 C 0.1390(3) 0.8902(5) 0.4767(11) 0.055(3) Uani 1 1 d . A .
H22 H 0.1583 0.8536 0.4631 0.066 Uiso 1 1 calc R . .
C23 C 0.1049(4) 0.8868(5) 0.5746(12) 0.055(3) Uani 1 1 d . . .
H23 H 0.1010 0.8475 0.6255 0.066 Uiso 1 1 calc R A .
C24 C 0.0751(3) 0.9408(5) 0.6021(11) 0.048(2) Uani 1 1 d . A .
C25 C 0.0831(3) 0.9991(5) 0.5238(10) 0.047(2) Uani 1 1 d . . .
C26 C 0.1179(3) 0.9996(5) 0.4247(12) 0.057(3) Uani 1 1 d . A .
H26 H 0.1228 1.0386 0.3736 0.069 Uiso 1 1 calc R . .
C27 C 0.0551(3) 1.0568(4) 0.5399(9) 0.044(2) Uani 1 1 d . A .
H27 H 0.0614 1.0922 0.4791 0.052 Uiso 1 1 calc R . .
C28 C -0.0041(4) 1.1263(4) 0.6197(12) 0.061(3) Uani 1 1 d . . .
H28A H -0.0365 1.1143 0.6064 0.073 Uiso 1 1 calc R . .
H28B H 0.0055 1.1523 0.5383 0.073 Uiso 1 1 calc R . .
C29 C 0.0000 1.1691(7) 0.7500 0.058(4) Uani 1 2 d S . .
C30 C 0.0430(4) 1.2115(5) 0.7420(15) 0.071(3) Uani 1 1 d . . .
H30A H 0.0398 1.2430 0.6662 0.106 Uiso 1 1 calc R . .
H30B H 0.0696 1.1837 0.7251 0.106 Uiso 1 1 calc R . .
H30C H 0.0470 1.2349 0.8297 0.106 Uiso 1 1 calc R . .
C11 C 0.3452(9) 0.7937(11) -0.201(3) 0.097(8) Uani 0.60 1 d PDU C 1
H11A H 0.3126 0.7897 -0.2225 0.146 Uiso 0.60 1 calc PR C 1
H11B H 0.3585 0.7502 -0.1898 0.146 Uiso 0.60 1 calc PR C 1
H11C H 0.3606 0.8163 -0.2779 0.146 Uiso 0.60 1 calc PR C 1
C12 C 0.3512(9) 0.8317(9) -0.072(3) 0.076(7) Uani 0.60 1 d PDU C 1
H12A H 0.3835 0.8309 -0.0429 0.091 Uiso 0.60 1 calc PR C 1
H12B H 0.3325 0.8125 0.0031 0.091 Uiso 0.60 1 calc PR C 1
C11A C 0.3519(18) 0.798(2) -0.010(5) 0.124(15) Uani 0.40 1 d PDU C 2
H11D H 0.3589 0.8202 0.0775 0.186 Uiso 0.40 1 calc PR C 2
H11E H 0.3686 0.7570 -0.0154 0.186 Uiso 0.40 1 calc PR C 2
H11F H 0.3190 0.7898 -0.0155 0.186 Uiso 0.40 1 calc PR C 2
C12A C 0.3657(12) 0.8411(13) -0.128(4) 0.080(10) Uani 0.40 1 d PDU C 2
H12C H 0.3585 0.8207 -0.2184 0.095 Uiso 0.40 1 calc PR C 2
H12D H 0.3986 0.8515 -0.1245 0.095 Uiso 0.40 1 calc PR C 2

loop_
_atom_site_aniso_label
_atom_site_aniso_U_11
_atom_site_aniso_U_22
_atom_site_aniso_U_33
_atom_site_aniso_U_23
_atom_site_aniso_U_13
_atom_site_aniso_U_12
Cu1 0.0549(10) 0.0401(9) 0.0731(13) 0.000 0.0028(10) 0.000
S2 0.0608(17) 0.0484(15) 0.096(2) 0.0091(16) 0.0118(17) 0.0030(13)
S3 0.0563(16) 0.0470(14) 0.082(2) 0.0096(15) 0.0117(16) 0.0011(11)
O1 0.055(4) 0.034(3) 0.071(5) -0.001(3) -0.002(4) 0.007(3)
N1 0.051(5) 0.038(4) 0.046(5) -0.003(4) 0.005(4) -0.005(4)
C4 0.088(11) 0.065(9) 0.135(15) 0.025(11) 0.013(11) -0.002(8)
S1 0.118(6) 0.064(4) 0.167(10) 0.025(5) -0.006(6) 0.005(4)
C1 0.110(13) 0.071(10) 0.154(15) 0.040(11) 0.041(12) 0.004(8)
C2 0.144(13) 0.082(11) 0.148(18) 0.039(12) 0.003(13) -0.034(10)
C3 0.112(14) 0.092(12) 0.160(18) 0.047(13) -0.004(13) -0.027(11)
C4A 0.089(13) 0.076(12) 0.142(17) 0.028(14) 0.005(15) -0.015(10)
C3A 0.107(11) 0.068(14) 0.161(19) 0.038(15) 0.026(16) -0.002(11)
C2A 0.132(15) 0.073(13) 0.157(17) 0.035(14) 0.025(16) -0.015(12)
C1A 0.137(15) 0.085(12) 0.153(19) 0.032(14) 0.012(17) -0.034(11)
S1A 0.115(9) 0.093(7) 0.153(12) 0.033(8) -0.008(8) -0.047(7)
C5 0.068(8) 0.055(7) 0.108(11) 0.026(7) -0.004(8) -0.001(6)
C6 0.055(7) 0.080(9) 0.082(9) 0.015(7) 0.015(7) -0.010(6)
C7 0.083(10) 0.084(10) 0.122(13) -0.002(9) 0.006(10) -0.012(8)
C8 0.063(11) 0.12(3) 0.19(2) 0.00(2) 0.012(14) -0.021(15)
C9 0.071(15) 0.134(19) 0.21(3) 0.01(2) 0.020(17) -0.019(15)
C10 0.066(12) 0.13(2) 0.26(4) 0.01(3) 0.00(2) -0.011(15)
C8A 0.059(14) 0.12(3) 0.19(3) 0.00(2) 0.030(18) -0.022(19)
C9A 0.057(14) 0.14(2) 0.21(3) 0.00(2) 0.01(2) -0.025(17)
C10A 0.09(3) 0.18(4) 0.23(4) -0.02(4) -0.01(3) -0.01(3)
C13 0.081(9) 0.073(9) 0.104(11) -0.001(8) 0.010(8) 0.014(7)
C14 0.063(8) 0.059(8) 0.138(13) -0.030(8) 0.012(8) -0.008(6)
C15 0.071(7) 0.054(7) 0.058(7) -0.028(6) 0.008(6) 0.008(5)
C16 0.056(7) 0.052(6) 0.070(8) -0.002(6) 0.009(6) 0.005(5)
C17 0.047(6) 0.052(6) 0.060(7) 0.011(5) 0.030(5) 0.011(5)
C18 0.078(9) 0.049(7) 0.103(10) -0.009(7) -0.004(8) 0.016(6)
C19 0.075(8) 0.064(7) 0.074(9) 0.007(6) 0.010(7) -0.023(6)
C20 0.070(8) 0.045(6) 0.088(9) -0.013(6) -0.012(7) 0.014(6)
C21 0.047(6) 0.050(6) 0.064(7) 0.003(5) 0.015(5) -0.004(5)
C22 0.047(6) 0.061(7) 0.057(7) 0.006(6) -0.005(5) -0.001(5)
C23 0.061(7) 0.037(5) 0.067(7) 0.018(5) -0.010(6) -0.004(5)
C24 0.042(6) 0.055(6) 0.047(6) 0.000(5) -0.005(5) 0.006(5)
C25 0.058(6) 0.041(5) 0.041(6) 0.015(5) -0.004(5) -0.007(5)
C26 0.067(7) 0.035(5) 0.069(7) 0.010(5) -0.005(6) -0.006(5)
C27 0.062(6) 0.036(5) 0.033(5) 0.004(4) 0.017(5) -0.004(4)
C28 0.064(7) 0.039(5) 0.080(8) -0.003(5) 0.003(6) 0.001(5)
C29 0.053(9) 0.042(7) 0.080(11) 0.000 -0.023(9) 0.000
C30 0.062(7) 0.048(6) 0.103(10) -0.013(7) -0.001(7) -0.006(5)
C11 0.113(18) 0.062(13) 0.117(18) -0.001(12) 0.000(16) 0.032(13)
C12 0.065(14) 0.079(16) 0.084(18) 0.008(11) 0.042(12) 0.018(12)
C11A 0.14(3) 0.07(2) 0.17(4) 0.01(2) 0.03(3) 0.00(2)
C12A 0.09(2) 0.064(16) 0.09(2) -0.046(15) 0.043(17) 0.010(16)

loop_
_atom_type_symbol
_atom_type_description
_atom_type_scat_dispersion_real
_atom_type_scat_dispersion_imag
_atom_type_scat_source
C C 0.0033 0.0016 'International Tables Vol C Tables 4.2.6.8 and 6.1.1.4'
Cl Cl 0.1484 0.1585 'International Tables Vol C Tables 4.2.6.8 and 6.1.1.4'
Cu Cu 0.3201 1.2651 'International Tables Vol C Tables 4.2.6.8 and 6.1.1.4'
N N 0.0061 0.0033 'International Tables Vol C Tables 4.2.6.8 and 6.1.1.4'
O O 0.0106 0.0060 'International Tables Vol C Tables 4.2.6.8 and 6.1.1.4'
S S 0.1246 0.1234 'International Tables Vol C Tables 4.2.6.8 and 6.1.1.4'
H H 0.0000 0.0000 'International Tables Vol C Tables 4.2.6.8 and 6.1.1.4'

loop_
_geom_angle_atom_site_label_1
_geom_angle_atom_site_label_2
_geom_angle_atom_site_label_3
_geom_angle
_geom_angle_site_symmetry_1
_geom_angle_site_symmetry_3
O1 Cu1 O1 90.1(4) 4_556 .
O1 Cu1 N1 94.2(3) 4_556 4_556
O1 Cu1 N1 155.6(3) . 4_556
O1 Cu1 N1 155.6(3) 4_556 .
O1 Cu1 N1 94.2(3) . .
N1 Cu1 N1 91.7(5) 4_556 .
C5 S2 C16 91.6(5) . .
C20 S3 C17 94.1(5) . .
C24 O1 Cu1 126.4(6) . .
C27 N1 C28 119.6(9) . .
C27 N1 Cu1 125.6(7) . .
C28 N1 Cu1 114.0(6) . .
C3 C4 C5 128(6) . .
C3 C4 S1 108(2) . .
C5 C4 S1 123(5) . .
C4 S1 C1 91(2) . .
C2 C1 S1 116(3) . .
C2 C1 H1 122.1 . .
S1 C1 H1 122.1 . .
C1 C2 C3 108(4) . .
C1 C2 H2 125.9 . .
C3 C2 H2 125.9 . .
C4 C3 C2 116(4) . .
C4 C3 H3 122.2 . .
C2 C3 H3 122.2 . .
C3A C4A C5 125(7) . .
C3A C4A S1A 108(2) . .
C5 C4A S1A 127(6) . .
C4A C3A C2A 116(5) . .
C4A C3A H3A 122.0 . .
C2A C3A H3A 122.1 . .
C1A C2A C3A 108(4) . .
C1A C2A H2A 125.9 . .
C3A C2A H2A 125.9 . .
C2A C1A S1A 116(4) . .
C2A C1A H1A 122.1 . .
S1A C1A H1A 122.1 . .
C4A S1A C1A 92(2) . .
C6 C5 C4A 132(3) . .
C6 C5 C4 132(3) . .
C4A C5 C4 1(7) . .
C6 C5 S2 112.2(9) . .
C4A C5 S2 116(3) . .
C4 C5 S2 116(2) . .
C5 C6 C15 113.6(10) . .
C5 C6 C7 125.1(12) . .
C15 C6 C7 121.3(12) . .
C6 C7 C8 113(2) . .
C6 C7 C8A 109(3) . .
C8 C7 C8A 8(9) . .
C6 C7 H7A 108.9 . .
C8 C7 H7A 108.9 . .
C8A C7 H7A 116.9 . .
C6 C7 H7B 108.9 . .
C8 C7 H7B 108.9 . .
C8A C7 H7B 105.2 . .
H7A C7 H7B 107.7 . .
C7 C8 C9 101(2) . .
C7 C8 H8A 111.6 . .
C9 C8 H8A 111.6 . .
C7 C8 H8B 111.6 . .
C9 C8 H8B 111.6 . .
H8A C8 H8B 109.4 . .
C8 C9 C10 108(3) . .
C8 C9 H9A 110.2 . .
C10 C9 H9A 110.2 . .
C8 C9 H9B 110.2 . .
C10 C9 H9B 110.2 . .
H9A C9 H9B 108.5 . .
C7 C8A C9A 122(4) . .
C7 C8A H8A1 106.8 . .
C9A C8A H8A1 106.8 . .
C7 C8A H8A2 106.8 . .
C9A C8A H8A2 106.8 . .
H8A1 C8A H8A2 106.7 . .
C8A C9A C10A 116(4) . .
C8A C9A H9A1 108.2 . .
C10A C9A H9A1 108.2 . .
C8A C9A H9A2 108.2 . .
C10A C9A H9A2 108.2 . .
H9A1 C9A H9A2 107.4 . .
C9A C10A H10D 109.5 . .
C9A C10A H10E 109.5 . .
H10D C10A H10E 109.5 . .
C9A C10A H10F 109.5 . .
H10D C10A H10F 109.5 . .
H10E C10A H10F 109.5 . .
C14 C13 C12 108.7(14) . .
C14 C13 C12A 119.7(19) . .
C12 C13 C12A 26.2(12) . .
C14 C13 H13A 109.9 . .
C12 C13 H13A 109.9 . .
C12A C13 H13A 83.8 . .
C14 C13 H13B 109.9 . .
C12 C13 H13B 109.9 . .
C12A C13 H13B 120.9 . .
H13A C13 H13B 108.3 . .
C15 C14 C13 113.1(12) . .
C15 C14 H14A 109.0 . .
C13 C14 H14A 109.0 . .
C15 C14 H14B 109.0 . .
C13 C14 H14B 109.0 . .
H14A C14 H14B 107.8 . .
C16 C15 C6 111.4(10) . .
C16 C15 C14 122.4(11) . .
C6 C15 C14 126.2(10) . .
C15 C16 C17 131.6(10) . .
C15 C16 S2 111.2(8) . .
C17 C16 S2 117.1(8) . .
C18 C17 C16 133.4(10) . .
C18 C17 S3 107.4(8) . .
C16 C17 S3 119.2(8) . .
C17 C18 C19 115.0(11) . .
C17 C18 H18 122.5 . .
C19 C18 H18 122.5 . .
C20 C19 C18 113.9(11) . .
C20 C19 H19 123.1 . .
C18 C19 H19 123.1 . .
C19 C20 C21 130.0(11) . .
C19 C20 S3 109.7(10) . .
C21 C20 S3 120.3(8) . .
C26 C21 C22 117.2(10) . .
C26 C21 C20 122.7(10) . .
C22 C21 C20 120.1(10) . .
C23 C22 C21 121.5(10) . .
C23 C22 H22 119.2 . .
C21 C22 H22 119.2 . .
C22 C23 C24 122.0(9) . .
C22 C23 H23 119.0 . .
C24 C23 H23 119.0 . .
O1 C24 C25 124.4(9) . .
O1 C24 C23 119.1(9) . .
C25 C24 C23 116.4(9) . .
C26 C25 C24 119.1(10) . .
C26 C25 C27 118.7(9) . .
C24 C25 C27 122.1(9) . .
C21 C26 C25 123.7(10) . .
C21 C26 H26 118.1 . .
C25 C26 H26 118.1 . .
N1 C27 C25 126.8(9) . .
N1 C27 H27 116.6 . .
C25 C27 H27 116.6 . .
N1 C28 C29 114.0(9) . .
N1 C28 H28A 108.7 . .
C29 C28 H28A 108.7 . .
N1 C28 H28B 108.7 . .
C29 C28 H28B 108.7 . .
H28A C28 H28B 107.6 . .
C30 C29 C30 110.9(12) . 4_556
C30 C29 C28 110.2(7) . .
C30 C29 C28 107.5(7) 4_556 .
C30 C29 C28 107.5(7) . 4_556
C30 C29 C28 110.2(7) 4_556 4_556
C28 C29 C28 110.5(11) . 4_556
C29 C30 H30A 109.5 . .
C29 C30 H30B 109.5 . .
H30A C30 H30B 109.5 . .
C29 C30 H30C 109.5 . .
H30A C30 H30C 109.5 . .
H30B C30 H30C 109.5 . .
C11 C12 C13 107.8(18) . .
C11 C12 H12A 110.2 . .
C13 C12 H12A 110.2 . .
C11 C12 H12B 110.2 . .
C13 C12 H12B 110.2 . .
H12A C12 H12B 108.5 . .
C12A C11A H11D 109.5 . .
C12A C11A H11E 109.5 . .
H11D C11A H11E 109.5 . .
C12A C11A H11F 109.4 . .
H11D C11A H11F 109.5 . .
H11E C11A H11F 109.5 . .
C11A C12A C13 102(2) . .
C11A C12A H12C 111.5 . .
C13 C12A H12C 111.4 . .
C11A C12A H12D 111.4 . .
C13 C12A H12D 111.4 . .
H12C C12A H12D 109.3 . .

loop_
_geom_bond_atom_site_label_1
_geom_bond_atom_site_label_2
_geom_bond_distance
_geom_bond_site_symmetry_2
Cu1 O1 1.900(7) 4_556
Cu1 O1 1.900(7) .
Cu1 N1 1.946(8) 4_556
Cu1 N1 1.946(8) .
S2 C5 1.715(13) .
S2 C16 1.752(11) .
S3 C20 1.714(12) .
S3 C17 1.740(10) .
O1 C24 1.312(12) .
N1 C27 1.240(11) .
N1 C28 1.501(12) .
C4 C3 1.39(8) .
C4 C5 1.474(18) .
C4 S1 1.67(7) .
S1 C1 1.70(3) .
C1 C2 1.30(3) .
C1 H1 0.9500 .
C2 C3 1.40(5) .
C2 H2 0.9500 .
C3 H3 0.9500 .
C4A C3A 1.39(8) .
C4A C5 1.47(2) .
C4A S1A 1.66(8) .
C3A C2A 1.40(5) .
C3A H3A 0.9500 .
C2A C1A 1.30(3) .
C2A H2A 0.9500 .
C1A S1A 1.70(3) .
C1A H1A 0.9500 .
C5 C6 1.347(17) .
C6 C15 1.445(16) .
C6 C7 1.523(17) .
C7 C8 1.56(2) .
C7 C8A 1.56(2) .
C7 H7A 0.9900 .
C7 H7B 0.9900 .
C8 C9 1.571(19) .
C8 H8A 0.9900 .
C8 H8B 0.9900 .
C9 C10 1.57(2) .
C9 H9A 0.9900 .
C9 H9B 0.9900 .
C10 H10A 0.9800 .
C10 H10B 0.9800 .
C10 H10C 0.9800 .
C8A C9A 1.57(2) .
C8A H8A1 0.9900 .
C8A H8A2 0.9900 .
C9A C10A 1.57(2) .
C9A H9A1 0.9900 .
C9A H9A2 0.9900 .
C10A H10D 0.9800 .
C10A H10E 0.9800 .
C10A H10F 0.9800 .
C13 C14 1.509(18) .
C13 C12 1.58(2) .
C13 C12A 1.58(2) .
C13 H13A 0.9900 .
C13 H13B 0.9900 .
C14 C15 1.496(16) .
C14 H14A 0.9900 .
C14 H14B 0.9900 .
C15 C16 1.372(14) .
C16 C17 1.445(14) .
C17 C18 1.371(15) .
C18 C19 1.402(16) .
C18 H18 0.9500 .
C19 C20 1.351(16) .
C19 H19 0.9500 .
C20 C21 1.455(16) .
C21 C26 1.389(14) .
C21 C22 1.397(14) .
C22 C23 1.376(14) .
C22 H22 0.9500 .
C23 C24 1.436(14) .
C23 H23 0.9500 .
C24 C25 1.431(13) .
C25 C26 1.399(14) .
C25 C27 1.447(13) .
C26 H26 0.9500 .
C27 H27 0.9500 .
C28 C29 1.537(13) .
C28 H28A 0.9900 .
C28 H28B 0.9900 .
C29 C30 1.533(12) .
C29 C30 1.533(12) 4_556
C29 C28 1.537(13) 4_556
C30 H30A 0.9800 .
C30 H30B 0.9800 .
C30 H30C 0.9800 .
C11 C12 1.48(3) .
C11 H11A 0.9800 .
C11 H11B 0.9800 .
C11 H11C 0.9800 .
C12 H12A 0.9900 .
C12 H12B 0.9900 .
C11A C12A 1.49(3) .
C11A H11D 0.9800 .
C11A H11E 0.9800 .
C11A H11F 0.9800 .
C12A H12C 0.9900 .
C12A H12D 0.9900 .

loop_
_geom_torsion_atom_site_label_1
_geom_torsion_atom_site_label_2
_geom_torsion_atom_site_label_3
_geom_torsion_atom_site_label_4
_geom_torsion
_geom_torsion_site_symmetry_1
_geom_torsion_site_symmetry_4
O1 Cu1 O1 C24 160.9(9) 4_556 .
N1 Cu1 O1 C24 -98.7(11) 4_556 .
N1 Cu1 O1 C24 4.9(8) . .
O1 Cu1 N1 C27 -98.1(11) 4_556 .
O1 Cu1 N1 C27 1.6(9) . .
N1 Cu1 N1 C27 157.9(10) 4_556 .
O1 Cu1 N1 C28 71.7(11) 4_556 .
O1 Cu1 N1 C28 171.3(7) . .
N1 Cu1 N1 C28 -32.4(6) 4_556 .
C3 C4 S1 C1 7(2) . .
C5 C4 S1 C1 178(4) . .
C4 S1 C1 C2 -2.6(15) . .
S1 C1 C2 C3 -2.7(18) . .
C5 C4 C3 C2 179(4) . .
S1 C4 C3 C2 -10(4) . .
C1 C2 C3 C4 8(3) . .
C5 C4A C3A C2A -176(8) . .
S1A C4A C3A C2A 3(3) . .
C4A C3A C2A C1A -3(3) . .
C3A C2A C1A S1A 1.6(19) . .
C3A C4A S1A C1A -1(2) . .
C5 C4A S1A C1A 177(8) . .
C2A C1A S1A C4A -0.2(17) . .
C3A C4A C5 C6 152(3) . .
S1A C4A C5 C6 -26(10) . .
C3A C4A C5 C4 67(100) . .
S1A C4A C5 C4 -111(100) . .
C3A C4A C5 S2 -31(6) . .
S1A C4A C5 S2 151(5) . .
C3 C4 C5 C6 -52(6) . .
S1 C4 C5 C6 138(3) . .
C3 C4 C5 C4A 43(100) . .
S1 C4 C5 C4A -126(100) . .
C3 C4 C5 S2 126(4) . .
S1 C4 C5 S2 -44(4) . .
C16 S2 C5 C6 -1.0(12) . .
C16 S2 C5 C4A -178(5) . .
C16 S2 C5 C4 -180(4) . .
C4A C5 C6 C15 179(6) . .
C4 C5 C6 C15 180(4) . .
S2 C5 C6 C15 1.8(16) . .
C4A C5 C6 C7 -3(6) . .
C4 C5 C6 C7 -1(5) . .
S2 C5 C6 C7 -179.5(11) . .
C5 C6 C7 C8 91(5) . .
C15 C6 C7 C8 -91(5) . .
C5 C6 C7 C8A 98(8) . .
C15 C6 C7 C8A -83(8) . .
C6 C7 C8 C9 -172(4) . .
C8A C7 C8 C9 130(67) . .
C7 C8 C9 C10 178(5) . .
C6 C7 C8A C9A -173(10) . .
C8 C7 C8A C9A -49(51) . .
C7 C8A C9A C10A 177(11) . .
C12 C13 C14 C15 -170.4(14) . .
C12A C13 C14 C15 163.4(18) . .
C5 C6 C15 C16 -1.8(17) . .
C7 C6 C15 C16 179.5(12) . .
C5 C6 C15 C14 178.3(13) . .
C7 C6 C15 C14 0(2) . .
C13 C14 C15 C16 93.0(15) . .
C13 C14 C15 C6 -87.0(15) . .
C6 C15 C16 C17 -176.8(12) . .
C14 C15 C16 C17 3(2) . .
C6 C15 C16 S2 0.9(13) . .
C14 C15 C16 S2 -179.1(10) . .
C5 S2 C16 C15 0.0(10) . .
C5 S2 C16 C17 178.1(10) . .
C15 C16 C17 C18 -36(2) . .
S2 C16 C17 C18 146.8(12) . .
C15 C16 C17 S3 147.0(11) . .
S2 C16 C17 S3 -30.6(13) . .
C20 S3 C17 C18 0.5(10) . .
C20 S3 C17 C16 178.5(9) . .
C16 C17 C18 C19 -178.2(12) . .
S3 C17 C18 C19 -0.5(14) . .
C17 C18 C19 C20 0.3(17) . .
C18 C19 C20 C21 -178.0(12) . .
C18 C19 C20 S3 0.1(14) . .
C17 S3 C20 C19 -0.4(10) . .
C17 S3 C20 C21 178.0(10) . .
C19 C20 C21 C26 -150.4(13) . .
S3 C20 C21 C26 31.6(16) . .
C19 C20 C21 C22 31.6(19) . .
S3 C20 C21 C22 -146.4(9) . .
C26 C21 C22 C23 2.8(16) . .
C20 C21 C22 C23 -179.1(10) . .
C21 C22 C23 C24 -1.3(16) . .
Cu1 O1 C24 C25 -7.3(14) . .
Cu1 O1 C24 C23 176.3(7) . .
C22 C23 C24 O1 175.7(9) . .
C22 C23 C24 C25 -1.0(15) . .
O1 C24 C25 C26 -174.9(9) . .
C23 C24 C25 C26 1.6(14) . .
O1 C24 C25 C27 2.7(16) . .
C23 C24 C25 C27 179.2(9) . .
C22 C21 C26 C25 -2.2(17) . .
C20 C21 C26 C25 179.7(10) . .
C24 C25 C26 C21 0.0(16) . .
C27 C25 C26 C21 -177.6(10) . .
C28 N1 C27 C25 -175.2(9) . .
Cu1 N1 C27 C25 -6.0(15) . .
C26 C25 C27 N1 -177.9(10) . .
C24 C25 C27 N1 4.5(16) . .
C27 N1 C28 C29 -116.9(10) . .
Cu1 N1 C28 C29 72.7(9) . .
N1 C28 C29 C30 82.4(11) . .
N1 C28 C29 C30 -156.6(9) . 4_556
N1 C28 C29 C28 -36.3(6) . 4_556
C14 C13 C12 C11 -177.7(18) . .
C12A C13 C12 C11 -58(4) . .
C14 C13 C12A C11A 64(4) . .
C12 C13 C12A C11A -7(4) . .
